data_4031016
loop_
_publ_author_name
'Ma, Longfei'
'Sun, Jibin'
'Lu, Xiaofeng'
'Zhang, Shangxi'
'Qi, Hui'
'Liu, Lei'
'Shao, Yongliang'
'Shao, Xiangfeng'

_publ_section_title
;
 Copper ion salts of arylthiotetrathiafulvalenes: synthesis, structure
 diversity and magnetic properties.
;
_journal_name_full 'Beilstein journal of organic chemistry'
_journal_page_first 850
_journal_page_last 859
_journal_paper_doi 10.3762/bjoc.11.95
_journal_volume 11
_journal_year 2015
_chemical_formula_moiety 'C40 H28 N O8 S8 Cu Br2'
_chemical_formula_sum 'C40 H28 Br2 Cu N O8 S8'
_chemical_formula_weight 1130.48
_chemical_name_common (TTF6)(CuBr2)(CH3CN)
_chemical_name_systematic
;
(TTF6)(CuBr2)(CH3CN)
;
_chemical_temperature_decomposition 487
_space_group_IT_number 2
_symmetry_cell_setting triclinic
_symmetry_space_group_name_Hall '-P 1'
_symmetry_space_group_name_H-M 'P -1'
_atom_sites_solution_hydrogens geom
_atom_sites_solution_primary direct
_atom_sites_solution_secondary difmap
_audit_creation_method SHELXL-97
_cell_angle_alpha 89.253(4)
_cell_angle_beta 88.684(4)
_cell_angle_gamma 80.707(4)
_cell_formula_units_Z 1
_cell_length_a 8.0605(3)
_cell_length_b 11.1170(7)
_cell_length_c 13.7852(6)
_cell_measurement_reflns_used 2694
_cell_measurement_temperature 293(2)
_cell_measurement_theta_max 24.9930
_cell_measurement_theta_min 3.3990
_cell_volume 1218.68(10)
_computing_cell_refinement
;
CrysAlisPro, Agilent Technologies,
Version 1.171.36.32 (release 02-08-2013 CrysAlis171 .NET)
(compiled Aug  2 2013,16:46:58)
;
_computing_data_collection
;
CrysAlisPro, Agilent Technologies,
Version 1.171.36.32 (release 02-08-2013 CrysAlis171 .NET)
(compiled Aug  2 2013,16:46:58)
;
_computing_data_reduction
;
CrysAlisPro, Agilent Technologies,
Version 1.171.36.32 (release 02-08-2013 CrysAlis171 .NET)
(compiled Aug  2 2013,16:46:58)
;
_computing_molecular_graphics Ortep3
_computing_publication_material 'SHELXL-97 (Sheldrick, 1997)'
_computing_structure_refinement 'SHELXL-97 (Sheldrick, 1997)'
_computing_structure_solution SIR2004
_diffrn_ambient_temperature 293(2)
_diffrn_detector_area_resol_mean 16.0733
_diffrn_measured_fraction_theta_full 0.998
_diffrn_measured_fraction_theta_max 0.880
_diffrn_measurement_device_type 'SuperNova, Dual, Cu at zero, Eos'
_diffrn_measurement_method '\w scans'
_diffrn_radiation_monochromator mirror
_diffrn_radiation_source 'SuperNova (Mo) X-ray Source'
_diffrn_radiation_type MoK\a
_diffrn_radiation_wavelength 0.71073
_diffrn_reflns_av_R_equivalents 0.0312
_diffrn_reflns_av_sigmaI/netI 0.0582
_diffrn_reflns_limit_h_max 10
_diffrn_reflns_limit_h_min -10
_diffrn_reflns_limit_k_max 13
_diffrn_reflns_limit_k_min -14
_diffrn_reflns_limit_l_max 15
_diffrn_reflns_limit_l_min -17
_diffrn_reflns_number 9869
_diffrn_reflns_theta_full 26.3154
_diffrn_reflns_theta_max 28.63
_diffrn_reflns_theta_min 2.98
_exptl_absorpt_coefficient_mu 2.478
_exptl_absorpt_correction_T_max 0.78943
_exptl_absorpt_correction_T_min 0.55468
_exptl_absorpt_correction_type multi-scan
_exptl_absorpt_process_details
;
CrysAlisPro, Agilent Technologies,
Version 1.171.36.28 (release 01-02-2013 CrysAlis171 .NET)
(compiled Feb  1 2013,16:14:44)
Empirical absorption correction using spherical harmonics,
 implemented in SCALE3 ABSPACK scaling algorithm.
;
_exptl_crystal_colour black
_exptl_crystal_density_diffrn 1.540
_exptl_crystal_density_meas ?
_exptl_crystal_density_method 'not measured'
_exptl_crystal_description block
_exptl_crystal_F_000 566
_exptl_crystal_size_max 0.35
_exptl_crystal_size_mid 0.21
_exptl_crystal_size_min 0.15
_refine_diff_density_max 1.089
_refine_diff_density_min -0.725
_refine_diff_density_rms 0.108
_refine_ls_extinction_method none
_refine_ls_goodness_of_fit_ref 1.037
_refine_ls_hydrogen_treatment constr
_refine_ls_matrix_type full
_refine_ls_number_parameters 286
_refine_ls_number_reflns 5499
_refine_ls_number_restraints 0
_refine_ls_restrained_S_all 1.037
_refine_ls_R_factor_all 0.0934
_refine_ls_R_factor_gt 0.0601
_refine_ls_shift/su_max 0.000
_refine_ls_shift/su_mean 0.000
_refine_ls_structure_factor_coef Fsqd
_refine_ls_weighting_details 'calc w=1/[\s^2^(Fo^2^)+(0.0767P)^2^+2.4404P] where P=(Fo^2^+2Fc^2^)/3'
_refine_ls_weighting_scheme calc
_refine_ls_wR_factor_gt 0.1618
_refine_ls_wR_factor_ref 0.1853
_reflns_number_gt 3785
_reflns_number_total 5499
_reflns_threshold_expression >2sigma(I)
_cod_data_source_file 1860-5397-11-95-S2.cif
_cod_data_source_block TTF6_complex
_cod_depositor_comments
;
The following automatic conversions were performed:

'_chemical_melting_point' tag was changed to
'_chemical_temperature_decomposition' since the value had been '487
(decomposed)'. The value '487 (decomposed)' was changed to '487'.

'_symmetry_cell_setting' value 'Triclinic' changed to 'triclinic'
according to
/usr/data/users/saulius/crontab/automatic-downloads/rss-feeds/Beilstein/lib/dictionaries/cif_core.dic
dictionary named 'cif_core.dic' version 2.4.2 from 2011-04-26.

'_exptl_crystal_density_meas' value 'not measured' was changed to '?'
- the value is perceived as not measured.

Automatic conversion script
Id: cif_fix_values 3271 2015-04-21 07:52:19Z andrius 

 Adding full bibliography for 4031010--4031017.cif.
;
_cod_original_sg_symbol_H-M P-1
_cod_original_formula_sum 'C40 H28 N O8 S8 Cu Br2'
_cod_database_code 4031016

loop_
_symmetry_equiv_pos_as_xyz
'x, y, z'
'-x, -y, -z'

loop_
_atom_site_label
_atom_site_type_symbol
_atom_site_fract_x
_atom_site_fract_y
_atom_site_fract_z
_atom_site_U_iso_or_equiv
_atom_site_adp_type
_atom_site_occupancy
_atom_site_symmetry_multiplicity
_atom_site_calc_flag
_atom_site_refinement_flags
C1 C 0.5458(6) 0.9840(5) 0.0413(4) 0.0391(11) Uani 1 1 d .
C2 C 0.6838(6) 0.9792(5) 0.2076(4) 0.0377(11) Uani 1 1 d .
C3 C 0.7117(6) 0.8635(5) 0.1779(4) 0.0382(11) Uani 1 1 d .
C4 C 0.5726(6) 1.0946(5) 0.3763(3) 0.0394(11) Uani 1 1 d .
C5 C 0.4278(6) 1.0459(5) 0.3642(4) 0.0474(13) Uani 1 1 d .
H5 H 0.4284 0.9828 0.3205 0.057 Uiso 1 1 calc R
C6 C 0.2826(7) 1.0891(6) 0.4155(4) 0.0554(15) Uani 1 1 d .
H6 H 0.1865 1.0543 0.4072 0.066 Uiso 1 1 calc R
C7 C 0.2795(7) 1.1842(6) 0.4794(4) 0.0590(16) Uani 1 1 d .
H7 H 0.1815 1.2137 0.5142 0.071 Uiso 1 1 calc R
C8 C 0.4220(7) 1.2348(6) 0.4910(4) 0.0544(15) Uani 1 1 d .
H8 H 0.4192 1.2999 0.5331 0.065 Uiso 1 1 calc R
C9 C 0.5702(6) 1.1908(5) 0.4410(4) 0.0414(12) Uani 1 1 d .
C10 C 0.7249(7) 1.2427(6) 0.4597(4) 0.0508(14) Uani 1 1 d .
C11 C 0.8350(10) 1.4136(8) 0.5157(6) 0.084(2) Uani 1 1 d .
H11A H 0.7967 1.4942 0.5397 0.126 Uiso 1 1 calc R
H11B H 0.9022 1.4184 0.4578 0.126 Uiso 1 1 calc R
H11C H 0.9012 1.3663 0.5640 0.126 Uiso 1 1 calc R
C12 C 0.6723(6) 0.6404(5) 0.2474(4) 0.0402(11) Uani 1 1 d .
C13 C 0.5008(7) 0.6899(6) 0.2535(4) 0.0535(14) Uani 1 1 d .
H13 H 0.4681 0.7740 0.2526 0.064 Uiso 1 1 calc R
C14 C 0.3811(8) 0.6154(7) 0.2606(5) 0.0674(18) Uani 1 1 d .
H14 H 0.2681 0.6498 0.2642 0.081 Uiso 1 1 calc R
C15 C 0.4254(9) 0.4913(8) 0.2624(6) 0.076(2) Uani 1 1 d .
H15 H 0.3433 0.4415 0.2676 0.091 Uiso 1 1 calc R
C16 C 0.5929(9) 0.4412(6) 0.2564(5) 0.0656(18) Uani 1 1 d .
H16 H 0.6230 0.3569 0.2567 0.079 Uiso 1 1 calc R
C17 C 0.7189(7) 0.5137(5) 0.2499(4) 0.0461(13) Uani 1 1 d .
C18 C 0.8974(8) 0.4571(5) 0.2477(4) 0.0494(13) Uani 1 1 d .
C19 C 1.0902(11) 0.2768(7) 0.2168(7) 0.097(3) Uani 1 1 d .
H19A H 1.0906 0.1959 0.1932 0.146 Uiso 1 1 calc R
H19B H 1.1320 0.2724 0.2816 0.146 Uiso 1 1 calc R
H19C H 1.1607 0.3180 0.1754 0.146 Uiso 1 1 calc R
O1 O 0.8658(5) 1.1896(5) 0.4453(4) 0.0801(16) Uani 1 1 d .
O2 O 0.6916(6) 1.3562(4) 0.4939(3) 0.0685(12) Uani 1 1 d .
O3 O 1.0109(5) 0.5078(4) 0.2726(3) 0.0622(11) Uani 1 1 d .
O4 O 0.9185(6) 0.3439(4) 0.2170(4) 0.0741(14) Uani 1 1 d .
S1 S 0.63994(18) 0.83632(12) 0.06262(10) 0.0432(3) Uani 1 1 d .
S2 S 0.57660(18) 1.08634(12) 0.12832(10) 0.0442(3) Uani 1 1 d .
S3 S 0.82714(16) 0.73780(13) 0.23797(10) 0.0446(3) Uani 1 1 d .
S4 S 0.76437(16) 1.03492(14) 0.31240(10) 0.0457(3) Uani 1 1 d .
Cu Cu 0.0000 1.0000 0.0000 0.0429(3) Uani 1 2 d S
Br1 Br 0.15000(9) 0.93609(7) 0.15698(6) 0.0702(3) Uani 1 1 d .
C03 C 0.789(2) 0.3446(10) -0.0172(9) 0.073(4) Uani 0.50 1 d P
C04 C 0.770(2) 0.4700(12) -0.0122(8) 0.079(5) Uani 0.50 1 d P
N02 N 0.754(3) 0.5650(13) -0.0080(11) 0.142(8) Uani 0.50 1 d P

loop_
_atom_site_aniso_label
_atom_site_aniso_U_11
_atom_site_aniso_U_22
_atom_site_aniso_U_33
_atom_site_aniso_U_23
_atom_site_aniso_U_13
_atom_site_aniso_U_12
C1 0.035(2) 0.038(3) 0.043(3) 0.000(2) 0.0067(19) -0.004(2)
C2 0.037(3) 0.035(3) 0.041(3) -0.001(2) 0.004(2) -0.005(2)
C3 0.040(3) 0.037(3) 0.039(3) 0.000(2) 0.000(2) -0.011(2)
C4 0.038(3) 0.044(3) 0.036(3) 0.002(2) -0.001(2) -0.007(2)
C5 0.041(3) 0.054(3) 0.049(3) -0.007(3) 0.002(2) -0.011(3)
C6 0.038(3) 0.070(4) 0.059(4) 0.004(3) -0.002(2) -0.012(3)
C7 0.041(3) 0.074(5) 0.059(4) -0.009(3) 0.004(3) 0.001(3)
C8 0.049(3) 0.063(4) 0.048(3) -0.011(3) -0.002(2) 0.002(3)
C9 0.044(3) 0.043(3) 0.036(3) -0.005(2) -0.003(2) -0.003(2)
C10 0.053(3) 0.057(4) 0.043(3) -0.013(3) -0.001(2) -0.010(3)
C11 0.079(5) 0.086(6) 0.097(6) -0.038(4) 0.007(4) -0.041(4)
C12 0.045(3) 0.041(3) 0.038(3) 0.003(2) -0.006(2) -0.013(2)
C13 0.047(3) 0.056(4) 0.058(4) 0.005(3) 0.002(3) -0.009(3)
C14 0.049(4) 0.085(5) 0.070(4) 0.014(4) 0.002(3) -0.019(4)
C15 0.056(4) 0.086(6) 0.093(5) 0.017(4) -0.007(4) -0.037(4)
C16 0.071(4) 0.050(4) 0.081(5) 0.015(3) -0.018(3) -0.026(3)
C17 0.050(3) 0.047(3) 0.045(3) 0.004(2) -0.009(2) -0.016(3)
C18 0.059(3) 0.041(3) 0.049(3) 0.005(2) -0.009(3) -0.013(3)
C19 0.091(6) 0.045(4) 0.151(8) -0.010(5) -0.028(5) 0.007(4)
O1 0.043(2) 0.095(4) 0.104(4) -0.047(3) -0.004(2) -0.012(2)
O2 0.066(3) 0.061(3) 0.080(3) -0.027(2) 0.000(2) -0.014(2)
O3 0.054(2) 0.046(2) 0.087(3) -0.008(2) -0.019(2) -0.007(2)
O4 0.076(3) 0.035(2) 0.111(4) -0.006(2) -0.027(3) -0.005(2)
S1 0.0522(8) 0.0332(7) 0.0437(7) -0.0057(5) -0.0023(6) -0.0045(6)
S2 0.0527(8) 0.0337(7) 0.0455(7) -0.0049(5) -0.0022(6) -0.0047(6)
S3 0.0405(7) 0.0370(7) 0.0571(8) 0.0017(6) -0.0079(6) -0.0083(5)
S4 0.0363(7) 0.0537(9) 0.0474(8) -0.0149(6) -0.0004(5) -0.0069(6)
Cu 0.0280(4) 0.0315(5) 0.0695(6) -0.0068(4) 0.0154(4) -0.0075(3)
Br1 0.0569(4) 0.0590(5) 0.0946(6) -0.0085(4) 0.0064(3) -0.0094(3)
C03 0.144(14) 0.025(6) 0.053(7) -0.006(5) -0.022(8) -0.019(7)
C04 0.169(16) 0.039(7) 0.024(6) -0.010(5) 0.027(7) -0.003(8)
N02 0.28(3) 0.041(8) 0.089(11) -0.002(7) 0.059(13) 0.002(11)

loop_
_atom_type_symbol
_atom_type_description
_atom_type_scat_dispersion_real
_atom_type_scat_dispersion_imag
_atom_type_scat_source
C C 0.0033 0.0016 'International Tables Vol C Tables 4.2.6.8 and 6.1.1.4'
H H 0.0000 0.0000 'International Tables Vol C Tables 4.2.6.8 and 6.1.1.4'
N N 0.0061 0.0033 'International Tables Vol C Tables 4.2.6.8 and 6.1.1.4'
O O 0.0106 0.0060 'International Tables Vol C Tables 4.2.6.8 and 6.1.1.4'
Cu Cu 0.3201 1.2651 'International Tables Vol C Tables 4.2.6.8 and 6.1.1.4'
Br Br -0.2901 2.4595 'International Tables Vol C Tables 4.2.6.8 and 6.1.1.4'
S S 0.1246 0.1234 'International Tables Vol C Tables 4.2.6.8 and 6.1.1.4'

loop_
_geom_angle_atom_site_label_1
_geom_angle_atom_site_label_2
_geom_angle_atom_site_label_3
_geom_angle
_geom_angle_site_symmetry_1
_geom_angle_site_symmetry_3
C1 C1 S2 123.5(5) 2_675 .
C1 C1 S1 121.4(5) 2_675 .
S2 C1 S1 115.2(3) . .
C3 C2 S2 116.6(4) . .
C3 C2 S4 125.9(4) . .
S2 C2 S4 117.1(3) . .
C2 C3 S1 116.5(4) . .
C2 C3 S3 126.9(4) . .
S1 C3 S3 116.4(3) . .
C5 C4 C9 119.1(5) . .
C5 C4 S4 121.2(4) . .
C9 C4 S4 119.7(4) . .
C6 C5 C4 121.1(6) . .
C5 C6 C7 120.0(6) . .
C8 C7 C6 119.5(5) . .
C7 C8 C9 121.2(6) . .
C8 C9 C4 119.1(5) . .
C8 C9 C10 119.8(5) . .
C4 C9 C10 121.1(5) . .
O1 C10 O2 123.1(6) . .
O1 C10 C9 124.3(6) . .
O2 C10 C9 112.6(5) . .
C17 C12 C13 118.8(5) . .
C17 C12 S3 120.9(4) . .
C13 C12 S3 120.4(4) . .
C14 C13 C12 120.7(6) . .
C15 C14 C13 121.0(6) . .
C14 C15 C16 119.1(6) . .
C15 C16 C17 121.7(7) . .
C16 C17 C12 118.7(5) . .
C16 C17 C18 120.3(6) . .
C12 C17 C18 121.0(5) . .
O3 C18 O4 123.8(6) . .
O3 C18 C17 124.1(6) . .
O4 C18 C17 112.1(5) . .
C10 O2 C11 116.5(5) . .
C18 O4 C19 116.7(5) . .
C1 S1 C3 95.6(2) . .
C1 S2 C2 96.0(2) . .
C3 S3 C12 100.0(2) . .
C2 S4 C4 100.5(2) . .
Br1 Cu Br1 180.0 . 2_575
N02 C04 C03 179(2) . .

loop_
_geom_bond_atom_site_label_1
_geom_bond_atom_site_label_2
_geom_bond_distance
_geom_bond_site_symmetry_2
C1 C1 1.382(10) 2_675
C1 S2 1.713(5) .
C1 S1 1.719(5) .
C2 C3 1.337(7) .
C2 S2 1.742(5) .
C2 S4 1.758(5) .
C3 S1 1.750(5) .
C3 S3 1.758(5) .
C4 C5 1.377(7) .
C4 C9 1.398(7) .
C4 S4 1.797(5) .
C5 C6 1.375(8) .
C6 C7 1.381(9) .
C7 C8 1.372(9) .
C8 C9 1.387(7) .
C9 C10 1.485(8) .
C10 O1 1.206(7) .
C10 O2 1.337(7) .
C11 O2 1.447(8) .
C12 C17 1.398(7) .
C12 C13 1.404(7) .
C12 S3 1.781(5) .
C13 C14 1.370(9) .
C14 C15 1.368(10) .
C15 C16 1.376(10) .
C16 C17 1.395(8) .
C17 C18 1.474(8) .
C18 O3 1.208(7) .
C18 O4 1.317(7) .
C19 O4 1.462(9) .
Cu Br1 2.5401(8) .
Cu Br1 2.5401(8) 2_575
C03 C04 1.380(17) .
C04 N02 1.045(17) .
